data_7210671
loop_
_publ_author_name
'Wannarit, Nanthawat'
'Pakawatchai, Chaveng'
'Mutikainen, Ilpo'
'Costa, Ramon'
'Moreira, Ib\'erio de P R'
'Youngme, Sujittra'
'Illas, Francesc'

_publ_section_title
;
 Hetero triply-bridged dinuclear copper(II) compounds with ferromagnetic
 coupling: a challenge for current density functionals.
;
_journal_issue 6
_journal_name_full 'Physical chemistry chemical physics : PCCP'
_journal_page_first 1966
_journal_page_last 1975
_journal_paper_doi 10.1039/c2cp43839a
_journal_volume 15
_journal_year 2013
_chemical_formula_sum 'C29 H32 Cu2 F6 N4 O10 S2'
_chemical_formula_weight 901.79
_chemical_name_systematic
;
mu-aqua-mu-hydroxo-mu-propionato-kappa2-O1,O2-
bis(5,5'-dimethyl-2,2'-bipyridyl)dicopper(II) trifluoromethanesulfonate
;
_space_group_IT_number 2
_symmetry_cell_setting triclinic
_symmetry_space_group_name_Hall '-P 1'
_symmetry_space_group_name_H-M 'P -1'
_atom_sites_solution_hydrogens geom
_atom_sites_solution_primary direct
_atom_sites_solution_secondary difmap
_audit_creation_method SHELXL-97
_cell_angle_alpha 104.155(2)
_cell_angle_beta 92.966(2)
_cell_angle_gamma 97.551(2)
_cell_formula_units_Z 2
_cell_length_a 9.1519(6)
_cell_length_b 12.2550(8)
_cell_length_c 16.5318(10)
_cell_measurement_reflns_used 9948
_cell_measurement_temperature 100(2)
_cell_measurement_theta_max 30.65
_cell_measurement_theta_min 2.25
_cell_volume 1775.5(2)
_computing_cell_refinement 'Bruker SMART'
_computing_data_collection 'Bruker SMART'
_computing_data_reduction 'Bruker SAINT'
_computing_molecular_graphics 'Bruker SHELXTL'
_computing_publication_material 'Bruker SHELXTL'
_computing_structure_refinement 'Bruker SHELXTL'
_computing_structure_solution 'Bruker SHELXTL'
_diffrn_ambient_temperature 100(2)
_diffrn_measured_fraction_theta_full 0.982
_diffrn_measured_fraction_theta_max 0.982
_diffrn_measurement_device_type 'CCD area detector'
_diffrn_measurement_method 'phi and omega scans'
_diffrn_radiation_monochromator graphite
_diffrn_radiation_source 'fine-focus sealed tube'
_diffrn_radiation_type MoK\a
_diffrn_radiation_wavelength 0.71073
_diffrn_reflns_av_R_equivalents 0.0188
_diffrn_reflns_av_sigmaI/netI 0.0239
_diffrn_reflns_limit_h_max 13
_diffrn_reflns_limit_h_min -6
_diffrn_reflns_limit_k_max 17
_diffrn_reflns_limit_k_min -16
_diffrn_reflns_limit_l_max 22
_diffrn_reflns_limit_l_min -23
_diffrn_reflns_number 21801
_diffrn_reflns_theta_full 30.66
_diffrn_reflns_theta_max 30.66
_diffrn_reflns_theta_min 1.28
_exptl_absorpt_coefficient_mu 1.407
_exptl_absorpt_correction_T_max 0.7461
_exptl_absorpt_correction_T_min 0.6139
_exptl_absorpt_correction_type multi-scan
_exptl_crystal_colour violet
_exptl_crystal_density_diffrn 1.687
_exptl_crystal_density_method 'not measured'
_exptl_crystal_description Block
_exptl_crystal_F_000 916
_exptl_crystal_size_max 0.480
_exptl_crystal_size_mid 0.400
_exptl_crystal_size_min 0.300
_refine_diff_density_max 3.581
_refine_diff_density_min -1.316
_refine_diff_density_rms 0.169
_refine_ls_extinction_method none
_refine_ls_goodness_of_fit_ref 1.057
_refine_ls_hydrogen_treatment mixed
_refine_ls_matrix_type full
_refine_ls_number_parameters 584
_refine_ls_number_reflns 10807
_refine_ls_number_restraints 0
_refine_ls_restrained_S_all 1.057
_refine_ls_R_factor_all 0.0476
_refine_ls_R_factor_gt 0.0424
_refine_ls_shift/su_max 0.001
_refine_ls_shift/su_mean 0.000
_refine_ls_structure_factor_coef Fsqd
_refine_ls_weighting_details 'calc w=1/[\s^2^(Fo^2^)+(0.0723P)^2^+2.8923P] where P=(Fo^2^+2Fc^2^)/3'
_refine_ls_weighting_scheme calc
_refine_ls_wR_factor_gt 0.1197
_refine_ls_wR_factor_ref 0.1265
_reflns_number_gt 9696
_reflns_number_total 10807
_reflns_threshold_expression >2sigma(I)
_cod_data_source_file c2cp43839a.txt
_cod_data_source_block cpd_02
_cod_depositor_comments
;
The following automatic conversions were performed:

'_symmetry_cell_setting' value 'Triclinic' changed to 'triclinic'
according to /home/saulius/struct/CIF-dictionaries/cif_core.dic
dictionary named 'cif_core.dic' version 2.4.2 from
2011-04-26.

'_exptl_absorpt_correction_type' value 'multi scan'
changed to 'multi-scan' according to
/home/saulius/struct/CIF-dictionaries/cif_core.dic dictionary named
'cif_core.dic' version 2.4.2 from 2011-04-26.

Automatic conversion script
Id: cif_fix_values 1891 2012-01-12 08:04:46Z andrius 
;
_cod_database_code 7210671

loop_
_symmetry_equiv_pos_as_xyz
'x, y, z'
'-x, -y, -z'

loop_
_atom_site_label
_atom_site_type_symbol
_atom_site_fract_x
_atom_site_fract_y
_atom_site_fract_z
_atom_site_U_iso_or_equiv
_atom_site_adp_type
_atom_site_occupancy
_atom_site_symmetry_multiplicity
_atom_site_calc_flag
_atom_site_refinement_flags
Cu1 Cu 0.91732(3) 0.94217(2) 0.152986(14) 0.01078(7) Uani 1 1 d .
Cu2 Cu 0.94771(3) 0.98083(2) 0.338479(15) 0.01278(7) Uani 1 1 d .
O1 O 1.06306(16) 1.00336(13) 0.24775(9) 0.0132(3) Uani 1 1 d .
O2 O 0.75553(18) 1.00901(15) 0.25225(10) 0.0154(3) Uani 1 1 d .
O3 O 0.90785(17) 0.78641(13) 0.16236(9) 0.0154(3) Uani 1 1 d .
O4 O 0.92959(18) 0.81627(13) 0.30187(10) 0.0171(3) Uani 1 1 d .
N1 N 0.76699(19) 0.89089(14) 0.05504(10) 0.0123(3) Uani 1 1 d .
N2 N 0.94639(19) 1.07970(14) 0.10878(11) 0.0123(3) Uani 1 1 d .
N3 N 0.8220(2) 0.96593(17) 0.43112(11) 0.0169(3) Uani 1 1 d .
N4 N 1.0001(2) 1.13888(16) 0.41126(11) 0.0158(3) Uani 1 1 d .
C1 C 0.6779(2) 0.79123(18) 0.03394(13) 0.0151(4) Uani 1 1 d .
C2 C 0.5669(2) 0.76328(19) -0.03141(13) 0.0167(4) Uani 1 1 d .
C3 C 0.5505(2) 0.84391(19) -0.07602(13) 0.0180(4) Uani 1 1 d .
C4 C 0.6434(2) 0.94754(19) -0.05491(13) 0.0167(4) Uani 1 1 d .
C5 C 0.7512(2) 0.96893(17) 0.01137(12) 0.0124(3) Uani 1 1 d .
C6 C 0.4677(3) 0.6513(2) -0.04964(16) 0.0247(5) Uani 1 1 d .
H6A H 0.3788 0.6608 -0.0219 0.037 Uiso 1 1 calc R
H6B H 0.5176 0.5975 -0.0297 0.037 Uiso 1 1 calc R
H6C H 0.4429 0.6238 -0.1090 0.037 Uiso 1 1 calc R
C7 C 0.8552(2) 1.07535(17) 0.04087(12) 0.0123(3) Uani 1 1 d .
C8 C 0.8637(2) 1.16553(18) 0.00371(13) 0.0162(4) Uani 1 1 d .
C9 C 0.9670(3) 1.26143(18) 0.03840(14) 0.0179(4) Uani 1 1 d .
C10 C 1.0583(2) 1.26749(17) 0.10932(14) 0.0159(4) Uani 1 1 d .
C11 C 1.0444(2) 1.17253(17) 0.14161(13) 0.0141(3) Uani 1 1 d .
C12 C 1.1656(3) 1.3711(2) 0.15147(17) 0.0231(4) Uani 1 1 d .
C13 C 0.7298(2) 0.8731(2) 0.43293(14) 0.0194(4) Uani 1 1 d .
C14 C 0.6372(3) 0.8692(2) 0.49685(15) 0.0236(5) Uani 1 1 d .
C15 C 0.6473(3) 0.9672(3) 0.56145(16) 0.0281(5) Uani 1 1 d .
C16 C 0.7434(3) 1.0637(2) 0.56041(15) 0.0254(5) Uani 1 1 d .
C17 C 0.8292(2) 1.0618(2) 0.49312(13) 0.0182(4) Uani 1 1 d .
C18 C 0.5323(3) 0.7638(3) 0.49395(19) 0.0322(6) Uani 1 1 d .
H18A H 0.4960 0.7686 0.5480 0.048 Uiso 1 1 calc R
H18B H 0.5827 0.6988 0.4790 0.048 Uiso 1 1 calc R
H18C H 0.4508 0.7564 0.4530 0.048 Uiso 1 1 calc R
C19 C 0.9298(2) 1.1595(2) 0.48204(13) 0.0179(4) Uani 1 1 d .
C20 C 0.9536(3) 1.2663(2) 0.53766(14) 0.0233(5) Uani 1 1 d .
C21 C 1.0474(3) 1.3530(2) 0.51895(16) 0.0251(5) Uani 1 1 d .
C22 C 1.1169(3) 1.3331(2) 0.44524(15) 0.0211(4) Uani 1 1 d .
C23 C 1.0903(2) 1.22289(19) 0.39369(14) 0.0184(4) Uani 1 1 d .
C24 C 1.2135(3) 1.4254(2) 0.41980(19) 0.0280(5) Uani 1 1 d .
C25 C 0.9208(2) 0.75335(17) 0.22837(13) 0.0138(3) Uani 1 1 d .
C26 C 0.9255(3) 0.62878(19) 0.22078(15) 0.0203(4) Uani 1 1 d .
C27 C 0.8794(3) 0.5514(2) 0.13490(16) 0.0247(5) Uani 1 1 d .
S2 S 0.39538(5) 0.82353(4) 0.21804(3) 0.01394(10) Uani 1 1 d .
F6 F 0.3235(4) 0.61076(18) 0.1399(2) 0.0792(10) Uani 1 1 d .
F5 F 0.5510(3) 0.6574(2) 0.1898(2) 0.0750(10) Uani 1 1 d .
F4 F 0.3780(3) 0.6393(2) 0.27141(19) 0.0671(8) Uani 1 1 d .
O9 O 0.24630(18) 0.82775(17) 0.24057(12) 0.0253(4) Uani 1 1 d .
O8 O 0.5068(2) 0.8805(2) 0.28504(12) 0.0315(4) Uani 1 1 d .
O10 O 0.4242(2) 0.84349(16) 0.13831(11) 0.0235(3) Uani 1 1 d .
C29 C 0.4130(4) 0.6750(3) 0.2046(3) 0.0435(9) Uani 1 1 d .
S1 S 0.76403(6) 0.32102(5) 0.29097(4) 0.02376(13) Uani 1 1 d .
F2 F 0.6004(3) 0.4704(2) 0.2689(2) 0.0698(8) Uani 1 1 d .
F1 F 0.5991(2) 0.4382(2) 0.39072(13) 0.0579(7) Uani 1 1 d .
F3 F 0.47790(19) 0.31875(19) 0.28634(13) 0.0424(5) Uani 1 1 d .
O6 O 0.8859(2) 0.40947(16) 0.31885(13) 0.0297(4) Uani 1 1 d .
O5 O 0.7453(3) 0.2331(2) 0.33183(18) 0.0467(6) Uani 1 1 d .
O7 O 0.7492(3) 0.2806(2) 0.19844(16) 0.0471(6) Uani 1 1 d .
C28 C 0.6027(3) 0.3918(2) 0.30955(16) 0.0251(5) Uani 1 1 d .
H12 H 0.881(5) 0.475(4) 0.134(3) 0.045(11) Uiso 1 1 d .
H4 H 1.131(5) 1.418(4) 0.193(3) 0.044(11) Uiso 1 1 d .
H8 H 1.061(4) 1.422(4) 0.553(3) 0.037(10) Uiso 1 1 d .
H13 H 0.947(5) 0.566(4) 0.097(3) 0.047(12) Uiso 1 1 d .
H5 H 1.253(5) 1.356(4) 0.179(3) 0.041(10) Uiso 1 1 d .
H1 H 0.690(3) 0.742(3) 0.066(2) 0.019(7) Uiso 1 1 d .
H9 H 0.906(4) 1.281(3) 0.589(2) 0.032(9) Uiso 1 1 d .
H14 H 0.786(5) 0.561(4) 0.111(3) 0.051(12) Uiso 1 1 d .
H11 H 1.025(4) 0.621(3) 0.236(2) 0.033(9) Uiso 1 1 d .
H3 H 0.802(4) 1.163(3) -0.036(2) 0.022(8) Uiso 1 1 d .
H2 H 0.480(4) 0.827(3) -0.117(2) 0.024(8) Uiso 1 1 d .
H10 H 0.869(4) 0.605(3) 0.256(2) 0.035(10) Uiso 1 1 d .
H7 H 1.138(4) 1.203(3) 0.342(2) 0.020(7) Uiso 1 1 d .
H6 H 1.191(6) 1.416(4) 0.108(3) 0.064(14) Uiso 1 1 d .
H17 H 0.972(4) 1.325(3) 0.012(2) 0.022(8) Uiso 1 1 d .
H23 H 1.165(6) 1.457(5) 0.381(4) 0.074(16) Uiso 1 1 d .
H19 H 0.730(4) 0.806(3) 0.386(2) 0.021(8) Uiso 1 1 d .
H18 H 1.105(3) 1.171(3) 0.1887(19) 0.015(7) Uiso 1 1 d .
H21 H 0.747(4) 1.128(3) 0.602(2) 0.026(8) Uiso 1 1 d .
H22 H 1.237(6) 1.490(5) 0.466(4) 0.081(18) Uiso 1 1 d .
H16 H 0.632(4) 1.000(3) -0.083(2) 0.031(9) Uiso 1 1 d .
H24 H 1.305(7) 1.404(5) 0.406(4) 0.090(19) Uiso 1 1 d .
H29 H 0.690(4) 0.977(3) 0.260(2) 0.028(9) Uiso 1 1 d .
H30 H 0.753(4) 1.070(4) 0.264(2) 0.033(10) Uiso 1 1 d .
H31 H 0.584(4) 0.970(3) 0.609(2) 0.036(10) Uiso 1 1 d .
H32 H 1.125(4) 0.965(3) 0.246(2) 0.031(9) Uiso 1 1 d .

loop_
_atom_site_aniso_label
_atom_site_aniso_U_11
_atom_site_aniso_U_22
_atom_site_aniso_U_33
_atom_site_aniso_U_23
_atom_site_aniso_U_13
_atom_site_aniso_U_12
Cu1 0.01162(11) 0.00953(11) 0.01028(11) 0.00198(8) -0.00147(8) 0.00021(8)
Cu2 0.01290(12) 0.01437(12) 0.00982(11) 0.00062(9) -0.00007(8) 0.00260(8)
O1 0.0113(6) 0.0143(6) 0.0128(6) 0.0014(5) -0.0010(5) 0.0019(5)
O2 0.0123(7) 0.0144(7) 0.0180(7) 0.0019(6) 0.0004(5) 0.0018(5)
O3 0.0194(7) 0.0118(6) 0.0141(6) 0.0028(5) -0.0027(5) 0.0011(5)
O4 0.0215(7) 0.0155(7) 0.0142(7) 0.0035(5) 0.0029(5) 0.0024(5)
N1 0.0131(7) 0.0115(7) 0.0111(7) 0.0011(6) -0.0001(5) 0.0007(6)
N2 0.0123(7) 0.0118(7) 0.0121(7) 0.0019(6) 0.0010(5) 0.0011(6)
N3 0.0155(8) 0.0235(9) 0.0125(7) 0.0041(7) 0.0004(6) 0.0071(6)
N4 0.0156(8) 0.0179(8) 0.0122(7) -0.0003(6) -0.0029(6) 0.0062(6)
C1 0.0166(9) 0.0131(8) 0.0140(8) 0.0028(7) -0.0014(7) -0.0013(7)
C2 0.0159(9) 0.0169(9) 0.0142(9) 0.0009(7) -0.0014(7) -0.0016(7)
C3 0.0172(9) 0.0195(10) 0.0145(9) 0.0010(7) -0.0036(7) 0.0012(7)
C4 0.0190(9) 0.0172(9) 0.0139(9) 0.0043(7) -0.0018(7) 0.0031(7)
C5 0.0134(8) 0.0119(8) 0.0114(8) 0.0020(6) 0.0012(6) 0.0020(6)
C6 0.0243(11) 0.0211(11) 0.0233(11) 0.0035(8) -0.0069(8) -0.0083(8)
C7 0.0127(8) 0.0121(8) 0.0117(8) 0.0020(6) 0.0017(6) 0.0018(6)
C8 0.0195(9) 0.0155(9) 0.0141(9) 0.0051(7) 0.0005(7) 0.0026(7)
C9 0.0221(10) 0.0135(9) 0.0191(9) 0.0058(7) 0.0040(7) 0.0021(7)
C10 0.0162(9) 0.0118(8) 0.0187(9) 0.0023(7) 0.0035(7) 0.0004(7)
C11 0.0134(8) 0.0122(8) 0.0153(8) 0.0020(7) 0.0013(7) -0.0001(6)
C12 0.0236(11) 0.0136(9) 0.0286(12) 0.0033(8) -0.0009(9) -0.0041(8)
C13 0.0171(9) 0.0280(11) 0.0157(9) 0.0087(8) 0.0017(7) 0.0065(8)
C14 0.0186(10) 0.0367(13) 0.0223(10) 0.0161(10) 0.0044(8) 0.0108(9)
C15 0.0266(12) 0.0454(15) 0.0199(11) 0.0152(10) 0.0098(9) 0.0167(11)
C16 0.0301(12) 0.0364(13) 0.0142(9) 0.0067(9) 0.0062(8) 0.0181(10)
C17 0.0196(9) 0.0258(10) 0.0109(8) 0.0035(7) -0.0009(7) 0.0120(8)
C18 0.0232(12) 0.0447(16) 0.0365(14) 0.0233(12) 0.0092(10) 0.0059(11)
C19 0.0196(9) 0.0230(10) 0.0110(8) 0.0010(7) -0.0030(7) 0.0105(8)
C20 0.0295(11) 0.0257(11) 0.0133(9) -0.0020(8) -0.0031(8) 0.0138(9)
C21 0.0284(12) 0.0213(11) 0.0204(10) -0.0062(8) -0.0082(9) 0.0111(9)
C22 0.0181(9) 0.0188(10) 0.0227(10) -0.0013(8) -0.0080(8) 0.0056(8)
C23 0.0174(9) 0.0186(10) 0.0165(9) -0.0009(7) -0.0046(7) 0.0049(7)
C24 0.0222(11) 0.0201(11) 0.0360(14) -0.0011(10) -0.0050(10) 0.0013(9)
C25 0.0121(8) 0.0132(8) 0.0159(9) 0.0040(7) 0.0005(6) 0.0011(6)
C26 0.0280(11) 0.0118(9) 0.0211(10) 0.0055(8) -0.0016(8) 0.0020(8)
C27 0.0335(13) 0.0133(9) 0.0246(11) 0.0012(8) -0.0047(9) 0.0035(8)
S2 0.0117(2) 0.0140(2) 0.0162(2) 0.00397(17) -0.00013(16) 0.00265(16)
F6 0.112(2) 0.0193(9) 0.0869(19) -0.0138(11) 0.0486(18) -0.0219(12)
F5 0.0760(17) 0.0606(15) 0.130(2) 0.0655(17) 0.0718(18) 0.0575(14)
F4 0.0818(17) 0.0530(13) 0.101(2) 0.0613(15) 0.0565(16) 0.0341(13)
O9 0.0134(7) 0.0317(9) 0.0296(9) 0.0032(7) 0.0030(6) 0.0073(6)
O8 0.0188(8) 0.0505(12) 0.0196(8) 0.0069(8) -0.0041(6) -0.0087(8)
O10 0.0280(9) 0.0269(9) 0.0177(7) 0.0082(6) 0.0017(6) 0.0065(7)
C29 0.0517(19) 0.0235(13) 0.070(2) 0.0260(14) 0.0379(17) 0.0170(13)
S1 0.0151(2) 0.0147(2) 0.0384(3) 0.0024(2) -0.0065(2) 0.00276(18)
F2 0.0552(14) 0.0746(17) 0.113(2) 0.0690(17) 0.0191(14) 0.0392(13)
F1 0.0433(11) 0.0732(16) 0.0365(11) -0.0259(10) 0.0104(9) 0.0074(10)
F3 0.0180(7) 0.0553(12) 0.0464(11) -0.0011(9) -0.0025(7) 0.0072(7)
O6 0.0228(8) 0.0230(9) 0.0374(10) 0.0015(8) -0.0038(7) -0.0035(7)
O5 0.0488(14) 0.0360(12) 0.0613(16) 0.0235(12) 0.0004(12) 0.0087(10)
O7 0.0289(11) 0.0607(16) 0.0400(12) -0.0096(11) 0.0001(9) 0.0086(10)
C28 0.0251(11) 0.0291(12) 0.0224(11) 0.0049(9) 0.0033(9) 0.0117(9)

loop_
_atom_type_symbol
_atom_type_description
_atom_type_scat_dispersion_real
_atom_type_scat_dispersion_imag
_atom_type_scat_source
C C 0.0033 0.0016 'International Tables Vol C Tables 4.2.6.8 and 6.1.1.4'
Cu Cu 0.3201 1.2651 'International Tables Vol C Tables 4.2.6.8 and 6.1.1.4'
F F 0.0171 0.0103 'International Tables Vol C Tables 4.2.6.8 and 6.1.1.4'
N N 0.0061 0.0033 'International Tables Vol C Tables 4.2.6.8 and 6.1.1.4'
O O 0.0106 0.0060 'International Tables Vol C Tables 4.2.6.8 and 6.1.1.4'
S S 0.1246 0.1234 'International Tables Vol C Tables 4.2.6.8 and 6.1.1.4'
H H 0.0000 0.0000 'International Tables Vol C Tables 4.2.6.8 and 6.1.1.4'

loop_
_geom_angle_atom_site_label_1
_geom_angle_atom_site_label_2
_geom_angle_atom_site_label_3
_geom_angle
O1 Cu1 O3 93.99(6)
O1 Cu1 N2 94.93(7)
O3 Cu1 N2 162.20(7)
O1 Cu1 N1 175.80(7)
O3 Cu1 N1 90.19(7)
N2 Cu1 N1 81.12(7)
O1 Cu1 O2 82.32(6)
O3 Cu1 O2 99.99(6)
N2 Cu1 O2 96.45(7)
N1 Cu1 O2 96.67(6)
O1 Cu2 O4 93.32(7)
O1 Cu2 N3 176.27(7)
O4 Cu2 N3 89.58(7)
O1 Cu2 N4 96.69(7)
O4 Cu2 N4 159.94(7)
N3 Cu2 N4 81.26(8)
O1 Cu2 O2 82.86(6)
O4 Cu2 O2 99.20(7)
N3 Cu2 O2 94.36(7)
N4 Cu2 O2 99.26(7)
Cu2 O1 Cu1 100.80(7)
Cu2 O2 Cu1 79.47(5)
C25 O3 Cu1 127.40(14)
C25 O4 Cu2 128.94(14)
C1 N1 C5 119.53(18)
C1 N1 Cu1 125.37(14)
C5 N1 Cu1 114.96(13)
C11 N2 C7 119.78(18)
C11 N2 Cu1 125.25(14)
C7 N2 Cu1 114.96(13)
C13 N3 C17 120.1(2)
C13 N3 Cu2 125.17(16)
C17 N3 Cu2 114.64(16)
C23 N4 C19 119.57(19)
C23 N4 Cu2 125.81(15)
C19 N4 Cu2 114.55(16)
N1 C1 C2 122.9(2)
C3 C2 C1 117.40(19)
C3 C2 C6 122.6(2)
C1 C2 C6 120.0(2)
C4 C3 C2 120.06(19)
C5 C4 C3 118.9(2)
N1 C5 C4 121.12(19)
N1 C5 C7 114.39(17)
C4 C5 C7 124.49(18)
N2 C7 C8 120.91(19)
N2 C7 C5 114.45(17)
C8 C7 C5 124.64(18)
C7 C8 C9 118.6(2)
C10 C9 C8 120.7(2)
C9 C10 C11 116.94(19)
C9 C10 C12 122.6(2)
C11 C10 C12 120.4(2)
N2 C11 C10 123.01(19)
N3 C13 C14 122.9(2)
C15 C14 C13 116.8(2)
C15 C14 C18 122.7(2)
C13 C14 C18 120.5(2)
C16 C15 C14 120.6(2)
C15 C16 C17 119.1(2)
N3 C17 C16 120.4(2)
N3 C17 C19 114.86(19)
C16 C17 C19 124.8(2)
N4 C19 C20 120.7(2)
N4 C19 C17 114.67(19)
C20 C19 C17 124.6(2)
C21 C20 C19 119.3(2)
C20 C21 C22 120.2(2)
C21 C22 C23 117.0(2)
C21 C22 C24 122.4(2)
C23 C22 C24 120.5(2)
N4 C23 C22 123.1(2)
O3 C25 O4 125.31(19)
O3 C25 C26 118.52(19)
O4 C25 C26 116.17(19)
C27 C26 C25 115.27(19)
O10 S2 O9 115.98(11)
O10 S2 O8 114.82(11)
O9 S2 O8 114.06(12)
O10 S2 C29 103.69(14)
O9 S2 C29 102.76(13)
O8 S2 C29 103.11(18)
F4 C29 F6 107.5(3)
F4 C29 F5 108.5(3)
F6 C29 F5 107.7(3)
F4 C29 S2 111.8(2)
F6 C29 S2 110.5(3)
F5 C29 S2 110.7(2)
O5 S1 O6 118.79(15)
O5 S1 O7 113.77(17)
O6 S1 O7 110.84(15)
O5 S1 C28 105.32(15)
O6 S1 C28 104.49(13)
O7 S1 C28 101.43(13)
F2 C28 F1 109.2(3)
F2 C28 F3 108.0(2)
F1 C28 F3 105.7(2)
F2 C28 S1 111.6(2)
F1 C28 S1 110.57(19)
F3 C28 S1 111.58(18)

loop_
_geom_bond_atom_site_label_1
_geom_bond_atom_site_label_2
_geom_bond_distance
Cu1 O1 1.9345(15)
Cu1 O3 1.9436(15)
Cu1 N2 1.9875(17)
Cu1 N1 1.9885(17)
Cu1 O2 2.3387(16)
Cu2 O1 1.9313(15)
Cu2 O4 1.9405(16)
Cu2 N3 1.9916(19)
Cu2 N4 1.9964(18)
Cu2 O2 2.3206(16)
O3 C25 1.259(2)
O4 C25 1.262(3)
N1 C1 1.333(3)
N1 C5 1.349(3)
N2 C11 1.332(2)
N2 C7 1.350(3)
N3 C13 1.333(3)
N3 C17 1.349(3)
N4 C23 1.332(3)
N4 C19 1.350(3)
C1 C2 1.390(3)
C2 C3 1.388(3)
C2 C6 1.497(3)
C3 C4 1.388(3)
C4 C5 1.387(3)
C5 C7 1.469(3)
C7 C8 1.385(3)
C8 C9 1.388(3)
C9 C10 1.385(3)
C10 C11 1.388(3)
C10 C12 1.494(3)
C13 C14 1.394(3)
C14 C15 1.387(4)
C14 C18 1.494(4)
C15 C16 1.383(4)
C16 C17 1.392(3)
C17 C19 1.466(3)
C19 C20 1.386(3)
C20 C21 1.382(4)
C21 C22 1.387(4)
C22 C23 1.393(3)
C22 C24 1.498(4)
C25 C26 1.508(3)
C26 C27 1.506(3)
S2 O10 1.4296(18)
S2 O9 1.4370(17)
S2 O8 1.4396(19)
S2 C29 1.809(3)
F6 C29 1.328(5)
F5 C29 1.335(4)
F4 C29 1.323(4)
S1 O5 1.402(2)
S1 O6 1.4197(19)
S1 O7 1.481(3)
S1 C28 1.811(2)
F2 C28 1.304(3)
F1 C28 1.327(3)
F3 C28 1.331(3)

loop_
_geom_torsion_atom_site_label_1
_geom_torsion_atom_site_label_2
_geom_torsion_atom_site_label_3
_geom_torsion_atom_site_label_4
_geom_torsion
O4 Cu2 O1 Cu1 67.42(8)
N3 Cu2 O1 Cu1 -73.5(11)
N4 Cu2 O1 Cu1 -129.99(7)
O2 Cu2 O1 Cu1 -31.45(7)
O3 Cu1 O1 Cu2 -68.34(8)
N2 Cu1 O1 Cu2 127.08(7)
N1 Cu1 O1 Cu2 107.5(9)
O2 Cu1 O1 Cu2 31.22(7)
O1 Cu2 O2 Cu1 25.54(6)
O4 Cu2 O2 Cu1 -66.68(6)
N3 Cu2 O2 Cu1 -156.96(7)
N4 Cu2 O2 Cu1 121.20(7)
O1 Cu1 O2 Cu2 -25.53(6)
O3 Cu1 O2 Cu2 67.19(6)
N2 Cu1 O2 Cu2 -119.66(6)
N1 Cu1 O2 Cu2 158.57(6)
O1 Cu1 O3 C25 34.21(18)
N2 Cu1 O3 C25 154.1(2)
N1 Cu1 O3 C25 -145.49(18)
O2 Cu1 O3 C25 -48.69(18)
O1 Cu2 O4 C25 -33.29(19)
N3 Cu2 O4 C25 144.36(19)
N4 Cu2 O4 C25 -153.2(2)
O2 Cu2 O4 C25 50.01(19)
O1 Cu1 N1 C1 -159.0(8)
O3 Cu1 N1 C1 16.82(17)
N2 Cu1 N1 C1 -178.78(18)
O2 Cu1 N1 C1 -83.27(17)
O1 Cu1 N1 C5 16.5(10)
O3 Cu1 N1 C5 -167.62(14)
N2 Cu1 N1 C5 -3.22(14)
O2 Cu1 N1 C5 92.29(14)
O1 Cu1 N2 C11 2.18(17)
O3 Cu1 N2 C11 -117.6(2)
N1 Cu1 N2 C11 -179.24(18)
O2 Cu1 N2 C11 84.99(17)
O1 Cu1 N2 C7 -176.63(14)
O3 Cu1 N2 C7 63.6(3)
N1 Cu1 N2 C7 1.95(14)
O2 Cu1 N2 C7 -93.82(14)
O1 Cu2 N3 C13 120.3(11)
O4 Cu2 N3 C13 -20.66(18)
N4 Cu2 N3 C13 177.25(19)
O2 Cu2 N3 C13 78.54(18)
O1 Cu2 N3 C17 -56.0(11)
O4 Cu2 N3 C17 163.08(15)
N4 Cu2 N3 C17 0.99(15)
O2 Cu2 N3 C17 -97.72(15)
O1 Cu2 N4 C23 -0.92(18)
O4 Cu2 N4 C23 118.5(2)
N3 Cu2 N4 C23 -177.78(18)
O2 Cu2 N4 C23 -84.75(18)
O1 Cu2 N4 C19 175.93(14)
O4 Cu2 N4 C19 -64.6(3)
N3 Cu2 N4 C19 -0.93(15)
O2 Cu2 N4 C19 92.10(15)
C5 N1 C1 C2 -0.6(3)
Cu1 N1 C1 C2 174.82(16)
N1 C1 C2 C3 0.3(3)
N1 C1 C2 C6 -177.9(2)
C1 C2 C3 C4 0.2(3)
C6 C2 C3 C4 178.3(2)
C2 C3 C4 C5 -0.4(3)
C1 N1 C5 C4 0.3(3)
Cu1 N1 C5 C4 -175.52(15)
C1 N1 C5 C7 179.69(18)
Cu1 N1 C5 C7 3.9(2)
C3 C4 C5 N1 0.2(3)
C3 C4 C5 C7 -179.15(19)
C11 N2 C7 C8 1.2(3)
Cu1 N2 C7 C8 -179.96(15)
C11 N2 C7 C5 -179.34(17)
Cu1 N2 C7 C5 -0.5(2)
N1 C5 C7 N2 -2.2(2)
C4 C5 C7 N2 177.12(19)
N1 C5 C7 C8 177.24(19)
C4 C5 C7 C8 -3.4(3)
N2 C7 C8 C9 -0.8(3)
C5 C7 C8 C9 179.76(19)
C7 C8 C9 C10 -0.9(3)
C8 C9 C10 C11 2.1(3)
C8 C9 C10 C12 -176.7(2)
C7 N2 C11 C10 0.2(3)
Cu1 N2 C11 C10 -178.60(15)
C9 C10 C11 N2 -1.8(3)
C12 C10 C11 N2 177.1(2)
C17 N3 C13 C14 0.2(3)
Cu2 N3 C13 C14 -175.84(16)
N3 C13 C14 C15 -1.7(3)
N3 C13 C14 C18 177.9(2)
C13 C14 C15 C16 1.2(3)
C18 C14 C15 C16 -178.3(2)
C14 C15 C16 C17 0.6(4)
C13 N3 C17 C16 1.7(3)
Cu2 N3 C17 C16 178.16(16)
C13 N3 C17 C19 -177.36(19)
Cu2 N3 C17 C19 -0.9(2)
C15 C16 C17 N3 -2.1(3)
C15 C16 C17 C19 176.8(2)
C23 N4 C19 C20 -1.8(3)
Cu2 N4 C19 C20 -178.84(16)
C23 N4 C19 C17 177.78(18)
Cu2 N4 C19 C17 0.7(2)
N3 C17 C19 N4 0.1(3)
C16 C17 C19 N4 -178.9(2)
N3 C17 C19 C20 179.7(2)
C16 C17 C19 C20 0.7(3)
N4 C19 C20 C21 1.8(3)
C17 C19 C20 C21 -177.7(2)
C19 C20 C21 C22 -0.1(3)
C20 C21 C22 C23 -1.6(3)
C20 C21 C22 C24 176.8(2)
C19 N4 C23 C22 0.0(3)
Cu2 N4 C23 C22 176.74(16)
C21 C22 C23 N4 1.6(3)
C24 C22 C23 N4 -176.8(2)
Cu1 O3 C25 O4 6.6(3)
Cu1 O3 C25 C26 -173.74(15)
Cu2 O4 C25 O3 -7.2(3)
Cu2 O4 C25 C26 173.09(15)
O3 C25 C26 C27 -13.5(3)
O4 C25 C26 C27 166.2(2)
O10 S2 C29 F4 -175.0(3)
O9 S2 C29 F4 -53.9(3)
O8 S2 C29 F4 65.0(3)
O10 S2 C29 F6 -55.4(2)
O9 S2 C29 F6 65.8(2)
O8 S2 C29 F6 -175.4(2)
O10 S2 C29 F5 63.9(3)
O9 S2 C29 F5 -175.0(3)
O8 S2 C29 F5 -56.2(3)
O5 S1 C28 F2 -174.9(3)
O6 S1 C28 F2 59.2(3)
O7 S1 C28 F2 -56.1(3)
O5 S1 C28 F1 63.4(3)
O6 S1 C28 F1 -62.5(2)
O7 S1 C28 F1 -177.8(2)
O5 S1 C28 F3 -54.0(2)
O6 S1 C28 F3 -179.88(19)
O7 S1 C28 F3 64.8(2)
